data_4083452
loop_
_publ_author_name
'Xu, Guoqiang'
'Sun, Hongjian'
'Li, Xiaoyan'

_publ_section_title
;
 Activation of sp3Carbon&#x2212;Hydrogen Bonds by Cobalt and Iron
 Complexes and Subsequent C&#x2212;C Bond Formation
;
_journal_issue 20
_journal_name_full Organometallics
_journal_page_first 6090
_journal_paper_doi 10.1021/om9007218
_journal_volume 28
_journal_year 2009
_chemical_formula_sum 'C34 H46 Fe O2 P4'
_chemical_formula_weight 666.44
_chemical_name_systematic
; 
 ? 
;
_space_group_IT_number 14
_symmetry_cell_setting monoclinic
_symmetry_space_group_name_Hall '-P 2yn'
_symmetry_space_group_name_H-M 'P 1 21/n 1'
_atom_sites_solution_hydrogens geom
_atom_sites_solution_primary direct
_atom_sites_solution_secondary difmap
_audit_creation_method SHELXL-97
_cell_angle_alpha 90.00
_cell_angle_beta 102.574(2)
_cell_angle_gamma 90.00
_cell_formula_units_Z 4
_cell_length_a 9.8543(11)
_cell_length_b 17.5207(19)
_cell_length_c 20.085(2)
_cell_measurement_reflns_used 6455
_cell_measurement_temperature 273(2)
_cell_measurement_theta_max 27.42
_cell_measurement_theta_min 2.38
_cell_volume 3384.6(6)
_computing_cell_refinement 'Bruker SMART'
_computing_data_collection 'Bruker SMART'
_computing_data_reduction 'Bruker SAINT'
_computing_molecular_graphics 'Bruker SHELXTL'
_computing_publication_material 'Bruker SHELXTL'
_computing_structure_refinement 'SHELXL-97 (Sheldrick, 1997)'
_computing_structure_solution 'SHELXS-97 (Sheldrick, 1990)'
_diffrn_ambient_temperature 273(2)
_diffrn_measured_fraction_theta_full 0.943
_diffrn_measured_fraction_theta_max 0.943
_diffrn_measurement_device_type 'CCD area detector'
_diffrn_measurement_method 'phi and omega scans'
_diffrn_radiation_monochromator graphite
_diffrn_radiation_source 'fine-focus sealed tube'
_diffrn_radiation_type MoK\a
_diffrn_radiation_wavelength 0.71073
_diffrn_reflns_av_R_equivalents 0.0405
_diffrn_reflns_av_sigmaI/netI 0.0541
_diffrn_reflns_limit_h_max 12
_diffrn_reflns_limit_h_min -13
_diffrn_reflns_limit_k_max 24
_diffrn_reflns_limit_k_min -18
_diffrn_reflns_limit_l_max 27
_diffrn_reflns_limit_l_min -26
_diffrn_reflns_number 21089
_diffrn_reflns_theta_full 29.49
_diffrn_reflns_theta_max 29.49
_diffrn_reflns_theta_min 1.56
_exptl_absorpt_coefficient_mu 0.664
_exptl_absorpt_correction_type none
_exptl_crystal_density_diffrn 1.308
_exptl_crystal_density_meas 0
_exptl_crystal_density_method 'not measured'
_exptl_crystal_F_000 1408.0
_refine_diff_density_max 1.111
_refine_diff_density_min -0.304
_refine_diff_density_rms 0.105
_refine_ls_extinction_method none
_refine_ls_goodness_of_fit_ref 0.771
_refine_ls_hydrogen_treatment mixed
_refine_ls_matrix_type full
_refine_ls_number_parameters 381
_refine_ls_number_reflns 8885
_refine_ls_number_restraints 0
_refine_ls_restrained_S_all 0.771
_refine_ls_R_factor_all 0.0749
_refine_ls_R_factor_gt 0.0495
_refine_ls_shift/su_max 0.076
_refine_ls_shift/su_mean 0.009
_refine_ls_structure_factor_coef Fsqd
_refine_ls_weighting_details 'calc w=1/[\s^2^(Fo^2^)+(0.1489P)^2^+1.6179P] where P=(Fo^2^+2Fc^2^)/3'
_refine_ls_weighting_scheme calc
_refine_ls_wR_factor_gt 0.1342
_refine_ls_wR_factor_ref 0.1701
_reflns_number_gt 6387
_reflns_number_total 9426
_reflns_threshold_expression >2sigma(I)
_cod_data_source_file 2.cif
_cod_data_source_block test
_cod_depositor_comments
;
The following automatic conversions were performed:

'_symmetry_cell_setting' value 'Monoclinic' changed to 'monoclinic'
according to
/usr/data/users/saulius/automatic-downloads/retrospective/ACS/lib/dictionaries/cif_core.dic
dictionary named 'cif_core.dic' version 2.4.2 from 2011-04-26.

Automatic conversion script
Id: cif_fix_values 2281 2013-09-26 08:29:07Z andrius 
;
_cod_original_cell_volume 3384.7(6)
_cod_original_sg_symbol_H-M P2(1)/n
_cod_database_code 4083452

loop_
_symmetry_equiv_pos_as_xyz
'x, y, z'
'-x+1/2, y+1/2, -z+1/2'
'-x, -y, -z'
'x-1/2, -y-1/2, z-1/2'

loop_
_atom_site_label
_atom_site_type_symbol
_atom_site_fract_x
_atom_site_fract_y
_atom_site_fract_z
_atom_site_U_iso_or_equiv
_atom_site_adp_type
_atom_site_occupancy
_atom_site_symmetry_multiplicity
_atom_site_calc_flag
_atom_site_refinement_flags
C1 C 0.5338(4) 0.0613(2) 0.38952(16) 0.0522(8) Uani 1 1 d .
H1 H 0.4894 0.1083 0.3815 0.063 Uiso 1 1 calc R
C2 C 0.6247(4) 0.0479(2) 0.45159(18) 0.0683(10) Uani 1 1 d .
H2 H 0.6391 0.0853 0.4853 0.082 Uiso 1 1 calc R
C3 C 0.6932(4) -0.0204(3) 0.46323(18) 0.0702(11) Uani 1 1 d .
H3 H 0.7560 -0.0288 0.5044 0.084 Uiso 1 1 calc R
C4 C 0.6698(4) -0.0760(2) 0.41470(19) 0.0641(10) Uani 1 1 d .
H4 H 0.7162 -0.1224 0.4229 0.077 Uiso 1 1 calc R
C5 C 0.5769(3) -0.06363(18) 0.35318(16) 0.0484(7) Uani 1 1 d .
H5 H 0.5604 -0.1023 0.3207 0.058 Uiso 1 1 calc R
C6 C 0.5081(3) 0.00566(16) 0.33929(14) 0.0392(6) Uani 1 1 d .
C7 C 0.1927(4) -0.00288(18) 0.33544(18) 0.0526(8) Uani 1 1 d .
H7 H 0.2608 0.0118 0.3730 0.063 Uiso 1 1 calc R
C8 C 0.0609(4) -0.0206(2) 0.3438(2) 0.0659(10) Uani 1 1 d .
H8 H 0.0407 -0.0166 0.3867 0.079 Uiso 1 1 calc R
C9 C -0.0401(4) -0.0440(2) 0.2899(3) 0.0700(12) Uani 1 1 d .
H9 H -0.1283 -0.0562 0.2961 0.084 Uiso 1 1 calc R
C10 C -0.0098(4) -0.0492(2) 0.2264(2) 0.0644(10) Uani 1 1 d .
H10 H -0.0780 -0.0655 0.1896 0.077 Uiso 1 1 calc R
C11 C 0.1209(3) -0.03036(18) 0.21671(19) 0.0520(8) Uani 1 1 d .
H11 H 0.1395 -0.0335 0.1733 0.062 Uiso 1 1 calc R
C12 C 0.2244(3) -0.00682(15) 0.27133(15) 0.0401(6) Uani 1 1 d .
C13 C 0.0492(3) 0.1024(2) 0.04177(17) 0.0500(7) Uani 1 1 d .
H13 H 0.0848 0.0542 0.0548 0.060 Uiso 1 1 calc R
C14 C -0.0931(4) 0.1114(3) 0.0191(2) 0.0654(10) Uani 1 1 d .
H14 H -0.1521 0.0697 0.0172 0.078 Uiso 1 1 calc R
C15 C -0.1462(4) 0.1818(3) -0.0005(2) 0.0753(12) Uani 1 1 d .
H15 H -0.2417 0.1881 -0.0154 0.090 Uiso 1 1 calc R
C16 C -0.0588(4) 0.2438(3) 0.0017(2) 0.0689(11) Uani 1 1 d .
H16 H -0.0954 0.2917 -0.0119 0.083 Uiso 1 1 calc R
C17 C 0.0838(3) 0.23448(19) 0.02419(17) 0.0517(7) Uani 1 1 d .
H17 H 0.1423 0.2763 0.0249 0.062 Uiso 1 1 calc R
C18 C 0.1400(3) 0.16407(16) 0.04555(14) 0.0378(6) Uani 1 1 d .
C19 C 0.4226(3) 0.29041(17) 0.04734(16) 0.0459(7) Uani 1 1 d .
H19 H 0.4053 0.3066 0.0888 0.055 Uiso 1 1 calc R
C20 C 0.4733(4) 0.34224(19) 0.00657(19) 0.0548(8) Uani 1 1 d .
H20 H 0.4897 0.3925 0.0210 0.066 Uiso 1 1 calc R
C21 C 0.4993(4) 0.3200(2) -0.05448(19) 0.0575(9) Uani 1 1 d .
H21 H 0.5327 0.3550 -0.0819 0.069 Uiso 1 1 calc R
C22 C 0.4757(4) 0.2455(2) -0.07515(17) 0.0555(8) Uani 1 1 d .
H22 H 0.4946 0.2299 -0.1164 0.067 Uiso 1 1 calc R
C23 C 0.4242(3) 0.19386(17) -0.03505(15) 0.0445(6) Uani 1 1 d .
H23 H 0.4073 0.1439 -0.0501 0.053 Uiso 1 1 calc R
C24 C 0.3972(3) 0.21525(15) 0.02768(13) 0.0351(5) Uani 1 1 d .
C25 C 0.3950(3) 0.00533(15) 0.07537(13) 0.0381(6) Uani 1 1 d .
H25A H 0.4371 -0.0293 0.0481 0.046 Uiso 1 1 calc R
H25B H 0.3212 -0.0219 0.0903 0.046 Uiso 1 1 calc R
C26 C 0.5036(3) 0.03036(14) 0.13716(13) 0.0342(5) Uani 1 1 d .
C27 C 0.5374(3) -0.03920(16) 0.18195(15) 0.0421(6) Uani 1 1 d .
H27A H 0.5502 -0.0828 0.1542 0.051 Uiso 1 1 calc R
H27B H 0.6238 -0.0308 0.2150 0.051 Uiso 1 1 calc R
C28 C 0.6032(4) 0.2493(2) 0.3011(2) 0.0595(9) Uani 1 1 d .
H28A H 0.6911 0.2752 0.3095 0.089 Uiso 1 1 calc R
H28B H 0.5920 0.2241 0.3420 0.089 Uiso 1 1 calc R
H28C H 0.5296 0.2857 0.2873 0.089 Uiso 1 1 calc R
C29 C 0.7466(3) 0.12169(18) 0.27791(17) 0.0480(7) Uani 1 1 d .
H29A H 0.7725 0.0854 0.2471 0.072 Uiso 1 1 calc R
H29B H 0.7217 0.0951 0.3153 0.072 Uiso 1 1 calc R
H29C H 0.8235 0.1551 0.2949 0.072 Uiso 1 1 calc R
C30 C 0.6821(4) 0.2369(2) 0.1783(2) 0.0630(9) Uani 1 1 d .
H30A H 0.7695 0.2551 0.2044 0.094 Uiso 1 1 calc R
H30B H 0.6236 0.2795 0.1612 0.094 Uiso 1 1 calc R
H30C H 0.6979 0.2068 0.1407 0.094 Uiso 1 1 calc R
C31 C 0.0704(3) 0.17222(19) 0.20601(18) 0.0491(7) Uani 1 1 d .
H31A H 0.0202 0.2110 0.2243 0.074 Uiso 1 1 calc R
H31B H 0.0556 0.1238 0.2256 0.074 Uiso 1 1 calc R
H31C H 0.0379 0.1700 0.1574 0.074 Uiso 1 1 calc R
C32 C 0.2716(4) 0.2098(2) 0.31854(16) 0.0543(8) Uani 1 1 d .
H32A H 0.3633 0.2279 0.3386 0.081 Uiso 1 1 calc R
H32B H 0.2553 0.1625 0.3395 0.081 Uiso 1 1 calc R
H32C H 0.2042 0.2469 0.3255 0.081 Uiso 1 1 calc R
C33 C 0.2456(3) 0.29470(16) 0.19927(17) 0.0463(7) Uani 1 1 d .
H33A H 0.2061 0.2975 0.1512 0.070 Uiso 1 1 calc R
H33B H 0.3372 0.3165 0.2085 0.070 Uiso 1 1 calc R
H33C H 0.1881 0.3225 0.2238 0.070 Uiso 1 1 calc R
C34 C 0.6336(3) 0.05248(18) 0.11126(15) 0.0456(7) Uani 1 1 d .
H34A H 0.6676 0.0087 0.0913 0.068 Uiso 1 1 calc R
H34B H 0.7041 0.0706 0.1487 0.068 Uiso 1 1 calc R
H34C H 0.6105 0.0920 0.0776 0.068 Uiso 1 1 calc R
Fe1 Fe 0.39787(3) 0.116285(18) 0.186652(17) 0.02696(11) Uani 1 1 d .
H H 0.271(3) 0.0685(17) 0.1573(16) 0.045(8) Uiso 1 1 d .
O1 O 0.3375(2) 0.06933(10) 0.03460(9) 0.0377(4) Uani 1 1 d .
O2 O 0.4277(2) -0.05539(10) 0.21726(10) 0.0400(4) Uani 1 1 d .
P2 P 0.39260(7) 0.02302(4) 0.25475(3) 0.03153(16) Uani 1 1 d .
P3 P 0.25621(7) 0.19492(4) 0.22649(4) 0.03357(16) Uani 1 1 d .
P4 P 0.32587(7) 0.14594(4) 0.08009(3) 0.03049(15) Uani 1 1 d .
P5 P 0.59708(7) 0.17805(4) 0.23267(4) 0.03746(17) Uani 1 1 d .

loop_
_atom_site_aniso_label
_atom_site_aniso_U_11
_atom_site_aniso_U_22
_atom_site_aniso_U_33
_atom_site_aniso_U_23
_atom_site_aniso_U_13
_atom_site_aniso_U_12
C1 0.0576(19) 0.0538(18) 0.0417(17) -0.0047(13) 0.0031(14) 0.0053(15)
C2 0.077(3) 0.079(3) 0.0405(18) -0.0139(17) -0.0058(17) 0.004(2)
C3 0.060(2) 0.101(3) 0.0402(18) 0.0094(19) -0.0083(16) 0.009(2)
C4 0.060(2) 0.076(2) 0.051(2) 0.0154(17) 0.0005(17) 0.0179(18)
C5 0.0498(17) 0.0503(16) 0.0406(16) 0.0053(13) 0.0003(13) 0.0068(13)
C6 0.0403(14) 0.0443(14) 0.0322(13) 0.0027(11) 0.0064(11) -0.0013(11)
C7 0.0519(18) 0.0509(17) 0.0596(19) 0.0086(15) 0.0222(15) 0.0024(14)
C8 0.063(2) 0.059(2) 0.086(3) 0.0142(19) 0.041(2) 0.0051(17)
C9 0.0438(19) 0.0501(19) 0.120(4) 0.024(2) 0.026(2) 0.0042(15)
C10 0.0408(17) 0.0467(18) 0.097(3) 0.0190(18) -0.0047(18) -0.0061(14)
C11 0.0476(17) 0.0447(16) 0.0585(19) 0.0131(14) 0.0004(14) -0.0071(13)
C12 0.0386(14) 0.0345(13) 0.0478(16) 0.0081(11) 0.0105(12) 0.0001(11)
C13 0.0371(16) 0.0557(18) 0.0531(18) -0.0025(14) 0.0007(13) -0.0059(13)
C14 0.0373(17) 0.095(3) 0.059(2) -0.008(2) 0.0005(16) -0.0144(18)
C15 0.0316(17) 0.118(4) 0.067(2) 0.003(2) -0.0092(16) 0.011(2)
C16 0.051(2) 0.085(3) 0.063(2) 0.0120(19) -0.0030(17) 0.0277(19)
C17 0.0429(16) 0.0554(18) 0.0524(18) 0.0100(14) 0.0006(14) 0.0085(14)
C18 0.0306(13) 0.0459(14) 0.0345(13) 0.0017(11) 0.0018(10) 0.0017(11)
C19 0.0468(17) 0.0468(16) 0.0445(16) 0.0019(13) 0.0108(13) -0.0037(13)
C20 0.058(2) 0.0418(16) 0.067(2) 0.0039(14) 0.0176(17) -0.0089(14)
C21 0.054(2) 0.062(2) 0.058(2) 0.0185(16) 0.0155(16) -0.0077(15)
C22 0.059(2) 0.069(2) 0.0423(17) 0.0104(15) 0.0188(15) -0.0003(16)
C23 0.0488(17) 0.0467(16) 0.0400(15) 0.0038(12) 0.0136(13) 0.0009(13)
C24 0.0282(12) 0.0433(14) 0.0327(13) 0.0042(10) 0.0041(10) 0.0011(10)
C25 0.0452(15) 0.0346(13) 0.0322(13) -0.0039(10) 0.0031(11) 0.0052(11)
C26 0.0364(13) 0.0366(13) 0.0289(12) -0.0018(10) 0.0054(10) 0.0056(10)
C27 0.0465(16) 0.0413(14) 0.0371(14) -0.0015(11) 0.0060(12) 0.0133(12)
C28 0.0463(18) 0.0509(18) 0.074(2) -0.0221(16) -0.0030(16) -0.0001(14)
C29 0.0345(15) 0.0563(18) 0.0487(17) -0.0019(13) -0.0004(13) 0.0041(12)
C30 0.0424(18) 0.069(2) 0.074(2) 0.0182(18) 0.0040(16) -0.0143(16)
C31 0.0313(14) 0.0554(17) 0.063(2) -0.0066(15) 0.0162(14) 0.0011(12)
C32 0.061(2) 0.063(2) 0.0434(17) -0.0067(15) 0.0216(15) 0.0112(16)
C33 0.0483(17) 0.0349(14) 0.0561(18) -0.0038(12) 0.0121(14) 0.0043(12)
C34 0.0404(15) 0.0556(17) 0.0426(16) -0.0057(13) 0.0132(13) 0.0067(13)
Fe1 0.02517(19) 0.02853(19) 0.0268(2) -0.00161(12) 0.00486(13) 0.00134(12)
O1 0.0455(11) 0.0357(9) 0.0291(9) -0.0020(7) 0.0020(8) 0.0046(8)
O2 0.0494(11) 0.0323(9) 0.0366(10) -0.0012(7) 0.0060(9) 0.0038(8)
P2 0.0329(3) 0.0313(3) 0.0294(3) 0.0005(2) 0.0048(3) 0.0005(2)
P3 0.0306(3) 0.0347(3) 0.0366(4) -0.0034(3) 0.0102(3) 0.0036(2)
P4 0.0296(3) 0.0323(3) 0.0289(3) 0.0006(2) 0.0046(2) 0.0016(2)
P5 0.0284(3) 0.0379(4) 0.0438(4) -0.0031(3) 0.0030(3) -0.0005(3)

loop_
_atom_type_symbol
_atom_type_description
_atom_type_scat_dispersion_real
_atom_type_scat_dispersion_imag
_atom_type_scat_source
C C 0.0033 0.0016 'International Tables Vol C Tables 4.2.6.8 and 6.1.1.4'
H H 0.0000 0.0000 'International Tables Vol C Tables 4.2.6.8 and 6.1.1.4'
N N 0.0061 0.0033 'International Tables Vol C Tables 4.2.6.8 and 6.1.1.4'
O O 0.0106 0.0060 'International Tables Vol C Tables 4.2.6.8 and 6.1.1.4'
P P 0.1023 0.0942 'International Tables Vol C Tables 4.2.6.8 and 6.1.1.4'
Fe Fe 0.3463 0.8444 'International Tables Vol C Tables 4.2.6.8 and 6.1.1.4'

loop_
_geom_angle_atom_site_label_1
_geom_angle_atom_site_label_2
_geom_angle_atom_site_label_3
_geom_angle
C6 C1 C2 121.0(3)
C3 C2 C1 120.0(3)
C2 C3 C4 120.2(3)
C3 C4 C5 120.2(3)
C4 C5 C6 121.0(3)
C1 C6 C5 117.7(3)
C1 C6 P2 122.0(2)
C5 C6 P2 120.2(2)
C8 C7 C12 120.5(4)
C9 C8 C7 121.0(4)
C10 C9 C8 119.2(3)
C9 C10 C11 120.8(4)
C12 C11 C10 120.3(4)
C11 C12 C7 118.2(3)
C11 C12 P2 118.6(2)
C7 C12 P2 123.2(2)
C18 C13 C14 121.4(3)
C15 C14 C13 119.6(4)
C16 C15 C14 120.3(3)
C15 C16 C17 119.9(4)
C18 C17 C16 121.0(3)
C17 C18 C13 117.8(3)
C17 C18 P4 124.8(2)
C13 C18 P4 117.5(2)
C24 C19 C20 121.4(3)
C21 C20 C19 120.5(3)
C22 C21 C20 119.4(3)
C21 C22 C23 120.4(3)
C24 C23 C22 121.2(3)
C19 C24 C23 117.1(3)
C19 C24 P4 122.2(2)
C23 C24 P4 120.7(2)
O1 C25 C26 111.3(2)
C25 C26 C27 106.2(2)
C25 C26 C34 106.7(2)
C27 C26 C34 108.3(2)
C25 C26 Fe1 104.47(17)
C27 C26 Fe1 110.51(17)
C34 C26 Fe1 119.71(18)
O2 C27 C26 111.1(2)
P2 Fe1 P4 140.06(3)
P2 Fe1 C26 81.09(7)
P4 Fe1 C26 78.59(7)
P2 Fe1 P3 97.95(3)
P4 Fe1 P3 96.34(3)
C26 Fe1 P3 170.02(7)
P2 Fe1 P5 104.16(3)
P4 Fe1 P5 111.00(3)
C26 Fe1 P5 93.34(7)
P3 Fe1 P5 96.51(3)
C25 O1 P4 112.91(15)
C27 O2 P2 108.43(16)
O2 P2 C12 97.67(12)
O2 P2 C6 97.73(11)
C12 P2 C6 100.72(13)
O2 P2 Fe1 108.04(7)
C12 P2 Fe1 118.82(9)
C6 P2 Fe1 128.04(9)
C33 P3 C31 98.70(15)
C33 P3 C32 98.72(16)
C31 P3 C32 96.68(16)
C33 P3 Fe1 118.88(10)
C31 P3 Fe1 117.30(11)
C32 P3 Fe1 121.80(11)
O1 P4 C18 96.65(12)
O1 P4 C24 98.01(11)
C18 P4 C24 98.22(12)
O1 P4 Fe1 107.83(7)
C18 P4 Fe1 119.93(9)
C24 P4 Fe1 129.69(9)
C30 P5 C29 100.10(16)
C30 P5 C28 96.79(19)
C29 P5 C28 95.89(15)
C30 P5 Fe1 119.72(13)
C29 P5 Fe1 118.45(11)
C28 P5 Fe1 120.89(12)

loop_
_geom_bond_atom_site_label_1
_geom_bond_atom_site_label_2
_geom_bond_distance
C1 C6 1.386(4)
C1 C2 1.388(5)
C2 C3 1.367(6)
C3 C4 1.362(6)
C4 C5 1.385(5)
C5 C6 1.389(4)
C6 P2 1.852(3)
C7 C8 1.381(5)
C7 C12 1.391(4)
C8 C9 1.363(6)
C9 C10 1.374(6)
C10 C11 1.384(5)
C11 C12 1.388(4)
C12 P2 1.836(3)
C13 C18 1.394(4)
C13 C14 1.385(5)
C14 C15 1.364(6)
C15 C16 1.380(6)
C16 C17 1.389(5)
C17 C18 1.382(4)
C18 P4 1.840(3)
C19 C24 1.382(4)
C19 C20 1.387(4)
C20 C21 1.363(5)
C21 C22 1.374(5)
C22 C23 1.380(4)
C23 C24 1.395(4)
C24 P4 1.843(3)
C25 O1 1.431(3)
C25 C26 1.516(4)
C26 C27 1.508(4)
C26 C34 1.534(4)
C26 Fe1 2.189(2)
C27 O2 1.445(4)
C28 P5 1.848(3)
C29 P5 1.841(3)
C30 P5 1.833(3)
C31 P3 1.831(3)
C32 P3 1.840(3)
C33 P3 1.828(3)
Fe1 P2 2.1388(7)
Fe1 P4 2.1664(7)
Fe1 P3 2.2301(7)
Fe1 P5 2.2560(8)
O1 P4 1.6417(19)
O2 P2 1.6393(19)
